data_4021015
loop_
_publ_author_name
'Takuya Koizumi'
'Eiko Mochizuki'
'Ken Kokubo'
'Takumi Oshima'

_publ_section_title
;
 Mechanism of Novel Consecutive Rearrangements
 of Cyclobutene-Fused Diphenylhomobenzoquinones
 Catalyzed by Lewis Acids
;
_journal_name_full 'Journal of Organic Chemistry'
_journal_page_first 4577
_journal_page_last 4585
_journal_paper_doi 10.1021/jo035830k
_journal_volume 69
_journal_year 2004
_chemical_formula_moiety 'C27 H28 O2 '
_chemical_formula_sum 'C27 H28 O2'
_chemical_formula_weight 384.52
_space_group_IT_number 15
_symmetry_cell_setting monoclinic
_symmetry_space_group_name_Hall '-C 2yc'
_symmetry_space_group_name_H-M 'C 1 2/c 1'
_cell_angle_alpha 90
_cell_angle_beta 118.871(3)
_cell_angle_gamma 90
_cell_formula_units_Z 8
_cell_length_a 25.574(3)
_cell_length_b 8.6902(7)
_cell_length_c 22.156(2)
_cell_measurement_temperature 296.2
_cell_volume 4312.0(7)
_exptl_crystal_density_diffrn 1.185
_cod_original_sg_symbol_H-M 'C 2/c'
_cod_database_code 4021015

loop_
_symmetry_equiv_pos_as_xyz
x,y,z
-x,y,1/2-z
-x,-y,-z
x,-y,1/2+z
1/2+x,1/2+y,z
1/2-x,1/2+y,1/2-z
1/2-x,1/2-y,-z
1/2+x,1/2-y,1/2+z

loop_
_atom_site_label
_atom_site_type_symbol
_atom_site_fract_x
_atom_site_fract_y
_atom_site_fract_z
_atom_site_U_iso_or_equiv
_atom_site_adp_type
_atom_site_occupancy
_atom_site_calc_flag
_atom_site_refinement_flags
_atom_site_disorder_assembly
_atom_site_disorder_group
O(1) O 0.33428(8) -0.3406(2) 0.64385(9) 0.0588(6) Uani 1.00 d . . .
O(2) O 0.46962(9) 0.1239(2) 0.6280(1) 0.0701(7) Uani 1.00 d . . .
C(1) C 0.35127(9) 0.1531(3) 0.7041(1) 0.0388(6) Uani 1.00 d . . .
C(2) C 0.4389(1) 0.1353(3) 0.6558(1) 0.0476(7) Uani 1.00 d . . .
C(3) C 0.3821(1) 0.2949(3) 0.6936(1) 0.0438(6) Uani 1.00 d . . .
C(4) C 0.39630(10) 0.0178(3) 0.7297(1) 0.0407(6) Uani 1.00 d . . .
C(5) C 0.29973(9) 0.1184(3) 0.6320(1) 0.0402(6) Uani 1.00 d . . .
C(6) C 0.3317(1) 0.1834(3) 0.7580(1) 0.0440(6) Uani 1.00 d . . .
C(7) C 0.30666(10) 0.0095(3) 0.5903(1) 0.0415(6) Uani 1.00 d . . .
C(8) C 0.36285(10) -0.0909(3) 0.6180(1) 0.0431(6) Uani 1.00 d . . .
C(9) C 0.2594(1) -0.0135(3) 0.5234(1) 0.0529(7) Uani 1.00 d . . .
C(10) C 0.3683(1) -0.1393(3) 0.7312(1) 0.0429(6) Uani 1.00 d . . .
C(11) C 0.3517(1) -0.2108(3) 0.6614(1) 0.0447(6) Uani 1.00 d . . .
C(12) C 0.2478(1) 0.2040(3) 0.6050(1) 0.0508(7) Uani 1.00 d . . .
C(13) C 0.41731(10) -0.0071(3) 0.6761(1) 0.0432(6) Uani 1.00 d . . .
C(14) C 0.42180(10) 0.2871(3) 0.6709(1) 0.0457(6) Uani 1.00 d . . .
C(15) C 0.2812(1) 0.1162(3) 0.7546(1) 0.0487(7) Uani 1.00 d . . .
C(16) C 0.4487(1) 0.4259(3) 0.6565(1) 0.0597(8) Uani 1.00 d . . .
C(17) C 0.4108(1) -0.2456(3) 0.7902(1) 0.0587(8) Uani 1.00 d . . .
C(18) C 0.2022(1) 0.1824(4) 0.5389(1) 0.0603(8) Uani 1.00 d . . .
C(19) C 0.2083(1) 0.0719(4) 0.4987(1) 0.0609(8) Uani 1.00 d . . .
C(20) C 0.3748(1) -0.1629(3) 0.5631(1) 0.0601(9) Uani 1.00 d . . .
C(21) C 0.2665(1) 0.1379(4) 0.8065(2) 0.0655(9) Uani 1.00 d . . .
C(22) C 0.3672(1) 0.2721(4) 0.8155(1) 0.0637(9) Uani 1.00 d . . .
C(23) C 0.3018(2) 0.2273(5) 0.8622(2) 0.080(1) Uani 1.00 d . . .
C(24) C 0.4194(2) -0.1915(4) 0.8599(2) 0.085(1) Uani 1.00 d . . .
C(25) C 0.3520(2) 0.2972(5) 0.8672(2) 0.085(1) Uani 1.00 d . . .
C(26) C 0.4595(2) -0.2996(5) 0.9178(2) 0.113(1) Uani 1.00 d . . .
C(27) C 0.4702(2) -0.2539(9) 0.9856(2) 0.185(2) Uani 1.00 d . . .
H(1) H 0.2637 -0.0937 0.4949 0.0651 Uiso 1.00 calc . . .
H(2) H 0.2553 0.0533 0.7143 0.0628 Uiso 1.00 calc . . .
H(3) H 0.1664 0.2445 0.5200 0.0770 Uiso 1.00 calc . . .
H(4) H 0.1761 0.0498 0.4525 0.0725 Uiso 1.00 calc . . .
H(5) H 0.2303 0.0865 0.8025 0.0816 Uiso 1.00 calc . . .
H(6) H 0.4036 0.3180 0.8191 0.0788 Uiso 1.00 calc . . .
H(7) H 0.2900 0.2423 0.8976 0.1002 Uiso 1.00 calc . . .
H(8) H 0.3778 0.3628 0.9071 0.1018 Uiso 1.00 calc . . .
H(9) H 0.3724 0.3945 0.7052 0.0563 Uiso 1.00 calc . . .
H(10) H 0.2434 0.2840 0.6343 0.0653 Uiso 1.00 calc . . .
H(11) H 0.3955 -0.3498 0.7817 0.0734 Uiso 1.00 calc . . .
H(12) H 0.4493 -0.2498 0.7917 0.0734 Uiso 1.00 calc . . .
H(13) H 0.4365 -0.0899 0.8694 0.1055 Uiso 1.00 calc . . .
H(14) H 0.3809 -0.1841 0.8578 0.1055 Uiso 1.00 calc . . .
H(15) H 0.4415 -0.4015 0.9079 0.1344 Uiso 1.00 calc . . .
H(16) H 0.4972 -0.3090 0.9186 0.1344 Uiso 1.00 calc . . .
H(17) H 0.4698 0.4875 0.6968 0.0739 Uiso 1.00 calc . . .
H(18) H 0.4763 0.3963 0.6406 0.0739 Uiso 1.00 calc . . .
H(19) H 0.4182 0.4877 0.6213 0.0739 Uiso 1.00 calc . . .
H(20) H 0.3421 -0.2234 0.5327 0.0748 Uiso 1.00 calc . . .
H(21) H 0.3815 -0.0831 0.5375 0.0748 Uiso 1.00 calc . . .
H(22) H 0.4099 -0.2248 0.5847 0.0748 Uiso 1.00 calc . . .
H(23) H 0.4951 -0.3255 1.0203 0.1956 Uiso 1.00 calc . . .
H(24) H 0.4885 -0.1549 0.9971 0.1956 Uiso 1.00 calc . . .
H(25) H 0.4328 -0.2473 0.9864 0.1956 Uiso 1.00 calc . . .
H(26) H 0.4295 0.0403 0.7743 0.0487 Uiso 1.00 calc . . .
H(27) H 0.4500 -0.0787 0.6952 0.0541 Uiso 1.00 calc . . .
H(28) H 0.4545 0.2828 0.7171 0.0566 Uiso 1.00 calc . . .

loop_
_atom_site_aniso_label
_atom_site_aniso_U_11
_atom_site_aniso_U_22
_atom_site_aniso_U_33
_atom_site_aniso_U_12
_atom_site_aniso_U_13
_atom_site_aniso_U_23
O(1) 0.076(1) 0.042(1) 0.069(1) -0.0030(10) 0.044(1) -0.0045(9)
O(2) 0.069(1) 0.078(2) 0.089(1) 0.007(1) 0.059(1) 0.013(1)
C(1) 0.037(1) 0.039(1) 0.038(1) 0.0019(9) 0.0160(9) 0.003(1)
C(2) 0.035(1) 0.051(1) 0.047(1) 0.000(1) 0.0122(10) 0.009(1)
C(3) 0.042(1) 0.042(1) 0.043(1) 0.001(1) 0.0161(10) 0.005(1)
C(4) 0.035(1) 0.046(1) 0.036(1) 0.0012(10) 0.0132(9) 0.003(1)
C(5) 0.035(1) 0.044(1) 0.041(1) -0.0020(10) 0.0168(9) 0.0011(10)
C(6) 0.047(1) 0.045(2) 0.041(1) 0.007(1) 0.0221(10) 0.006(1)
C(7) 0.040(1) 0.046(1) 0.035(1) -0.003(1) 0.0157(9) 0.0054(10)
C(8) 0.045(1) 0.044(1) 0.042(1) 0.004(1) 0.0222(10) 0.0050(10)
C(9) 0.057(1) 0.054(2) 0.036(1) -0.004(1) 0.012(1) 0.000(1)
C(10) 0.052(1) 0.035(1) 0.038(1) 0.004(1) 0.019(1) 0.0074(9)
C(11) 0.045(1) 0.040(1) 0.050(1) 0.007(1) 0.023(1) 0.0065(10)
C(12) 0.042(1) 0.051(2) 0.056(1) 0.008(1) 0.021(1) 0.009(1)
C(13) 0.035(1) 0.050(1) 0.046(1) 0.009(1) 0.0207(9) 0.010(1)
C(14) 0.034(1) 0.053(1) 0.038(1) 0.000(1) 0.0070(9) 0.011(1)
C(15) 0.049(1) 0.047(2) 0.054(1) 0.004(1) 0.028(1) 0.002(1)
C(16) 0.046(1) 0.058(2) 0.069(2) -0.008(1) 0.023(1) 0.013(1)
C(17) 0.063(2) 0.051(2) 0.054(1) 0.007(1) 0.022(1) 0.017(1)
C(18) 0.038(1) 0.067(2) 0.061(1) 0.006(1) 0.013(1) 0.014(1)
C(19) 0.048(1) 0.070(2) 0.044(1) -0.004(1) 0.006(1) 0.008(1)
C(20) 0.073(2) 0.064(2) 0.056(2) 0.001(2) 0.041(1) -0.008(1)
C(21) 0.070(2) 0.076(2) 0.069(2) 0.014(2) 0.049(1) 0.014(1)
C(22) 0.060(2) 0.078(2) 0.050(1) -0.011(1) 0.024(1) -0.010(1)
C(23) 0.086(2) 0.112(3) 0.059(2) 0.017(2) 0.047(2) -0.001(2)
C(24) 0.104(3) 0.087(3) 0.049(1) -0.005(2) 0.024(2) 0.013(1)
C(25) 0.089(2) 0.118(3) 0.053(2) -0.005(2) 0.037(2) -0.021(2)
C(26) 0.110(3) 0.139(4) 0.071(2) 0.014(3) 0.030(2) 0.039(2)
C(27) 0.164(5) 0.315(8) 0.056(2) 0.025(5) 0.038(3) 0.034(3)

loop_
_geom_bond_atom_site_label_1
_geom_bond_atom_site_label_2
_geom_bond_distance
_geom_bond_site_symmetry_1
_geom_bond_site_symmetry_2
_geom_bond_publ_flag
O(1) C(11) 1.206(4) . . yes
O(2) C(2) 1.214(4) . . yes
C(1) C(3) 1.541(4) . . yes
C(1) C(4) 1.549(4) . . yes
C(1) C(5) 1.532(4) . . yes
C(1) C(6) 1.524(4) . . yes
C(2) C(13) 1.509(4) . . yes
C(2) C(14) 1.478(5) . . yes
C(3) C(14) 1.334(4) . . yes
C(4) C(10) 1.550(4) . . yes
C(4) C(13) 1.538(4) . . yes
C(5) C(7) 1.392(4) . . yes
C(5) C(12) 1.381(4) . . yes
C(6) C(15) 1.387(4) . . yes
C(6) C(22) 1.387(5) . . yes
C(7) C(8) 1.534(4) . . yes
C(7) C(9) 1.403(4) . . yes
C(8) C(11) 1.534(4) . . yes
C(8) C(13) 1.548(4) . . yes
C(8) C(20) 1.523(5) . . yes
C(9) C(19) 1.367(5) . . yes
C(10) C(11) 1.526(4) . . yes
C(10) C(17) 1.540(4) . . yes
C(12) C(18) 1.376(4) . . yes
C(14) C(16) 1.497(5) . . yes
C(15) C(21) 1.384(5) . . yes
C(17) C(24) 1.526(6) . . yes
C(18) C(19) 1.369(5) . . yes
C(21) C(23) 1.365(6) . . yes
C(22) C(25) 1.393(5) . . yes
C(23) C(25) 1.375(6) . . yes
C(24) C(26) 1.520(6) . . yes
C(26) C(27) 1.446(8) . . yes
